data_7248277
loop_
_publ_author_name
'Korobeynikov, Nikita A.'
'Usoltsev, Andrey N.'
'Sokolov, Maxim N.'
'Novikov, Alexander S.'
'Adonin, Sergey A.'

_publ_section_title
;
 Polymeric polyiodo-chlorotellurates(iv): new supramolecular hybrids in
 halometalate chemistry
;
_journal_issue 14
_journal_name_full CrystEngComm
_journal_page_first 2018
_journal_page_last 2024
_journal_paper_doi 10.1039/D4CE00088A
_journal_volume 26
_journal_year 2024
_chemical_formula_moiety 'I2, Cl6 Te, 2(C3 H10 N)'
_chemical_formula_sum 'C6 H20 Cl6 I2 N2 Te'
_chemical_formula_weight 714.34
_space_group_crystal_system monoclinic
_space_group_IT_number 14
_space_group_name_Hall '-P 2ybc'
_space_group_name_H-M_alt 'P 1 21/c 1'
_atom_sites_solution_hydrogens geom
_audit_creation_date 2023-11-13
_audit_creation_method
;
Olex2 1.5
(compiled 2023.08.24 svn.re1ec1418 for OlexSys, GUI svn.r6817)
;
_audit_update_record
;
2023-11-24 deposited with the CCDC.	2024-03-05 downloaded from the CCDC.
;
_cell_angle_alpha 90
_cell_angle_beta 102.5880(10)
_cell_angle_gamma 90
_cell_formula_units_Z 4
_cell_length_a 12.6722(2)
_cell_length_b 9.9937(2)
_cell_length_c 17.2207(3)
_cell_measurement_reflns_used 9904
_cell_measurement_temperature 150.00
_cell_measurement_theta_max 33.15
_cell_measurement_theta_min 2.37
_cell_volume 2128.44(7)
_computing_molecular_graphics 'Olex2 1.5 (Dolomanov et al., 2009)'
_computing_publication_material 'Olex2 1.5 (Dolomanov et al., 2009)'
_computing_structure_refinement 'SHELXL 2017/1 (Sheldrick, 2015)'
_diffrn_ambient_temperature 150.00
_diffrn_detector_area_resol_mean 7.41
_diffrn_measured_fraction_theta_full 0.999
_diffrn_measured_fraction_theta_max 0.998
_diffrn_measurement_device_type 'CCD area detector'
_diffrn_measurement_method 'phi and omega scans'
_diffrn_radiation_monochromator graphite
_diffrn_radiation_type MoK\a
_diffrn_radiation_wavelength 0.71073
_diffrn_reflns_av_R_equivalents 0.0321
_diffrn_reflns_av_unetI/netI 0.0325
_diffrn_reflns_Laue_measured_fraction_full 0.999
_diffrn_reflns_Laue_measured_fraction_max 0.998
_diffrn_reflns_limit_h_max 19
_diffrn_reflns_limit_h_min -19
_diffrn_reflns_limit_k_max 15
_diffrn_reflns_limit_k_min -15
_diffrn_reflns_limit_l_max 26
_diffrn_reflns_limit_l_min -26
_diffrn_reflns_number 30325
_diffrn_reflns_point_group_measured_fraction_full 0.999
_diffrn_reflns_point_group_measured_fraction_max 0.998
_diffrn_reflns_theta_full 25.242
_diffrn_reflns_theta_max 33.153
_diffrn_reflns_theta_min 1.647
_diffrn_source 'Incoatec IuS3.0 microfocus X-ray tube'
_diffrn_source_current 1.4
_diffrn_source_power 0.07
_diffrn_source_voltage 50.0
_exptl_absorpt_coefficient_mu 5.038
_exptl_absorpt_correction_T_max 0.7465
_exptl_absorpt_correction_T_min 0.6584
_exptl_absorpt_correction_type multi-scan
_exptl_absorpt_process_details
;
SADABS-2016/2 (Bruker,2016/2) was used for absorption correction.
wR2(int) was 0.0895 before and 0.0457 after correction.
The Ratio of minimum to maximum transmission is 0.8820.
The \l/2 correction factor is Not present.
;
_exptl_crystal_colour red
_exptl_crystal_colour_primary red
_exptl_crystal_density_diffrn 2.229
_exptl_crystal_description block
_exptl_crystal_F_000 1320
_exptl_crystal_size_max 0.09
_exptl_crystal_size_mid 0.07
_exptl_crystal_size_min 0.05
_refine_diff_density_max 0.834
_refine_diff_density_min -1.605
_refine_diff_density_rms 0.131
_refine_ls_extinction_method none
_refine_ls_goodness_of_fit_ref 1.038
_refine_ls_hydrogen_treatment constr
_refine_ls_matrix_type full
_refine_ls_number_parameters 238
_refine_ls_number_reflns 8123
_refine_ls_number_restraints 78
_refine_ls_restrained_S_all 1.035
_refine_ls_R_factor_all 0.0398
_refine_ls_R_factor_gt 0.0280
_refine_ls_shift/su_max 0.002
_refine_ls_shift/su_mean 0.000
_refine_ls_structure_factor_coef Fsqd
_refine_ls_weighting_details 'w=1/[\s^2^(Fo^2^)+(0.0195P)^2^+1.5788P] where P=(Fo^2^+2Fc^2^)/3'
_refine_ls_weighting_scheme calc
_refine_ls_wR_factor_gt 0.0549
_refine_ls_wR_factor_ref 0.0586
_reflns_Friedel_coverage 0.000
_reflns_number_gt 6710
_reflns_number_total 8123
_reflns_threshold_expression 'I > 2\s(I)'
_cod_data_source_file d4ce00088a2.cif
_cod_data_source_block nk1016
_cod_depositor_comments 'Adding full bibliography for 7248275--7248279.cif.'
_cod_database_code 7248277
_shelx_shelxl_version_number 2017/1
_shelx_space_group_comment
;
The symmetry employed for this shelxl refinement is uniquely defined
by the following loop, which should always be used as a source of
symmetry information in preference to the above space-group names.
They are only intended as comments.
;
_shelx_estimated_absorpt_t_max 0.787
_shelx_estimated_absorpt_t_min 0.660
_olex2_refinement_description
;
1. Fixed Uiso
 At 1.2 times of:
  All N(H) groups
 At 1.5 times of:
  All C(H,H,H) groups
2. Restrained distances
 N2-C4 \\sim N2A-C4A
 with sigma of 0.02
 N2-C5 \\sim N2A-C5A
 with sigma of 0.02
 N2-C6 \\sim N2A-C6A
 with sigma of 0.02
 C4-C5 \\sim C4A-C5A
 with sigma of 0.04
 C4-C6 \\sim C4A-C6A
 with sigma of 0.04
 C5-C6 \\sim C5A-C6A
 with sigma of 0.04
3. Uiso/Uaniso restraints and constraints
Uanis(N2) \\sim Ueq, Uanis(N2A) \\sim Ueq, Uanis(N2B) \\sim Ueq: with sigma of
0.01 and sigma for terminal atoms of 0.01
4. Rigid body (RIGU) restrains
 N2, C4, C5, C6
 with sigma for 1-2 distances of 0.004 and sigma for 1-3 distances of 0.004
 N2A, C4A, C5A, C6A
 with sigma for 1-2 distances of 0.004 and sigma for 1-3 distances of 0.004
 N2B, C4B, C5B, C6B
 with sigma for 1-2 distances of 0.004 and sigma for 1-3 distances of 0.004
5. Others
 Fixed Sof: N2(0.333333) H2(0.333333) C4(0.333333) H4A(0.333333) H4B(0.333333)
 H4C(0.333333) C5(0.333333) H5A(0.333333) H5B(0.333333) H5C(0.333333)
 C6(0.333333) H6A(0.333333) H6B(0.333333) H6C(0.333333) N2A(0.333333)
 H3(0.333333) C4A(0.333333) H4D(0.333333) H4E(0.333333) H4F(0.333333)
 C5A(0.333333) H5D(0.333333) H5E(0.333333) H5F(0.333333) C6A(0.333333)
 H6D(0.333333) H6E(0.333333) H6F(0.333333) N2B(0.333333) H4(0.333333)
 C5B(0.333333) H5G(0.333333) H5H(0.333333) H5I(0.333333) C6B(0.333333)
 H6G(0.333333) H6H(0.333333) H6I(0.333333) C4B(0.333333) H4G(0.333333)
 H4H(0.333333) H4I(0.333333)
6.a Ternary CH refined with riding coordinates:
 N1(H1), N2(H2), N2A(H3), N2B(H4)
6.b Idealised Me refined as rotating group:
 C1(H1A,H1B,H1C), C2(H2A,H2B,H2C), C3(H3C,H3B,H3A), C4(H4A,H4B,H4C), C5(H5A,
 H5B,H5C), C6(H6A,H6B,H6C), C4A(H4D,H4E,H4F), C5A(H5D,H5E,H5F), C6A(H6D,H6E,
 H6F), C5B(H5G,H5H,H5I), C6B(H6G,H6H,H6I), C4B(H4G,H4H,H4I)
;
_olex2_submission_special_instructions 'No special instructions were received'

loop_
_space_group_symop_operation_xyz
'x, y, z'
'-x, y+1/2, -z+1/2'
'-x, -y, -z'
'x, -y-1/2, z-1/2'

loop_
_atom_site_label
_atom_site_type_symbol
_atom_site_fract_x
_atom_site_fract_y
_atom_site_fract_z
_atom_site_U_iso_or_equiv
_atom_site_adp_type
_atom_site_occupancy
_atom_site_site_symmetry_order
_atom_site_calc_flag
_atom_site_refinement_flags_posn
_atom_site_refinement_flags_adp
_atom_site_refinement_flags_occupancy
_atom_site_disorder_assembly
_atom_site_disorder_group
I1 I 0.24004(2) 0.62984(2) 0.66595(2) 0.02440(4) Uani 1 1 d . . . . .
I2 I 0.24635(2) 0.84953(2) 0.57642(2) 0.02725(4) Uani 1 1 d . . . . .
Te1 Te 0.25855(2) 0.30172(2) 0.37486(2) 0.02001(4) Uani 1 1 d . . . . .
Cl1 Cl 0.46082(5) 0.29623(9) 0.39234(5) 0.04470(19) Uani 1 1 d . . . . .
Cl2 Cl 0.05645(5) 0.30761(8) 0.35850(4) 0.03681(16) Uani 1 1 d . . . . .
Cl3 Cl 0.22591(7) 0.12620(8) 0.25455(5) 0.04265(18) Uani 1 1 d . . . . .
Cl4 Cl 0.24379(6) 0.47706(7) 0.27401(4) 0.03169(14) Uani 1 1 d . . . . .
Cl5 Cl 0.27629(7) 0.46521(8) 0.47960(4) 0.04407(18) Uani 1 1 d . . . . .
Cl6 Cl 0.27583(6) 0.11079(7) 0.48365(4) 0.03663(16) Uani 1 1 d . . . . .
N1 N 0.01803(18) 0.2889(2) 0.14717(14) 0.0313(5) Uani 1 1 d . . . . .
H1 H 0.077709 0.278488 0.195460 0.038 Uiso 1 1 calc R U . . .
C1 C 0.0642(3) 0.2615(6) 0.0774(2) 0.0749(15) Uani 1 1 d . . . . .
H1A H 0.097227 0.172306 0.082536 0.112 Uiso 1 1 calc R U . . .
H1B H 0.119395 0.328744 0.074230 0.112 Uiso 1 1 calc R U . . .
H1C H 0.006834 0.265100 0.029030 0.112 Uiso 1 1 calc R U . . .
C2 C -0.0225(3) 0.4291(3) 0.1471(2) 0.0533(9) Uani 1 1 d . . . . .
H2A H 0.036512 0.491532 0.145157 0.080 Uiso 1 1 calc R U . . .
H2B H -0.049192 0.444919 0.195567 0.080 Uiso 1 1 calc R U . . .
H2C H -0.081391 0.442848 0.100404 0.080 Uiso 1 1 calc R U . . .
C3 C -0.0673(3) 0.1924(4) 0.1546(2) 0.0536(9) Uani 1 1 d . . . . .
H3C H -0.128207 0.201496 0.108806 0.080 Uiso 1 1 calc R U . . .
H3B H -0.091995 0.210272 0.203685 0.080 Uiso 1 1 calc R U . . .
H3A H -0.038363 0.101227 0.156180 0.080 Uiso 1 1 calc R U . . .
N2 N 0.492(2) 0.211(2) 0.6184(13) 0.031(4) Uani 0.3333 1 d D U P A 1
H2 H 0.435895 0.203144 0.567852 0.037 Uiso 0.3333 1 calc R U P A 1
C4 C 0.4790(14) 0.0972(18) 0.6688(11) 0.072(5) Uani 0.3333 1 d D . P A 1
H4A H 0.473962 0.014468 0.637692 0.108 Uiso 0.3333 1 calc R U P A 1
H4B H 0.412941 0.108769 0.688904 0.108 Uiso 0.3333 1 calc R U P A 1
H4C H 0.541501 0.092095 0.713746 0.108 Uiso 0.3333 1 calc R U P A 1
C5 C 0.5985(12) 0.211(2) 0.5979(10) 0.066(5) Uani 0.3333 1 d D . P A 1
H5A H 0.655160 0.212512 0.646705 0.098 Uiso 0.3333 1 calc R U P A 1
H5B H 0.605189 0.289811 0.565644 0.098 Uiso 0.3333 1 calc R U P A 1
H5C H 0.606181 0.129709 0.567508 0.098 Uiso 0.3333 1 calc R U P A 1
C6 C 0.4767(15) 0.3403(16) 0.6550(12) 0.078(5) Uani 0.3333 1 d D . P A 1
H6A H 0.405140 0.342573 0.667960 0.116 Uiso 0.3333 1 calc R U P A 1
H6B H 0.482246 0.412665 0.617755 0.116 Uiso 0.3333 1 calc R U P A 1
H6C H 0.532522 0.351808 0.703825 0.116 Uiso 0.3333 1 calc R U P A 1
N2A N 0.481(2) 0.211(2) 0.6121(16) 0.028(5) Uani 0.3333 1 d D U P B 2
H3 H 0.418627 0.203818 0.565433 0.033 Uiso 0.3333 1 calc R U P B 2
C4A C 0.4438(12) 0.1629(19) 0.6817(8) 0.049(3) Uani 0.3333 1 d D . P B 2
H4D H 0.425334 0.067745 0.674964 0.074 Uiso 0.3333 1 calc R U P B 2
H4E H 0.379812 0.213781 0.687282 0.074 Uiso 0.3333 1 calc R U P B 2
H4F H 0.501341 0.174982 0.729385 0.074 Uiso 0.3333 1 calc R U P B 2
C5A C 0.5680(14) 0.126(2) 0.5952(9) 0.066(6) Uani 0.3333 1 d D . P B 2
H5D H 0.631564 0.133065 0.639183 0.099 Uiso 0.3333 1 calc R U P B 2
H5E H 0.586996 0.156321 0.545841 0.099 Uiso 0.3333 1 calc R U P B 2
H5F H 0.543586 0.033064 0.589352 0.099 Uiso 0.3333 1 calc R U P B 2
C6A C 0.513(2) 0.3520(15) 0.6203(10) 0.075(6) Uani 0.3333 1 d D . P B 2
H6D H 0.455945 0.404190 0.636388 0.112 Uiso 0.3333 1 calc R U P B 2
H6E H 0.524206 0.385382 0.569145 0.112 Uiso 0.3333 1 calc R U P B 2
H6F H 0.580344 0.360743 0.660648 0.112 Uiso 0.3333 1 calc R U P B 2
N2B N 0.485(3) 0.213(3) 0.6016(16) 0.025(3) Uani 0.3333 1 d . U P C 3
H4 H 0.430572 0.214999 0.550002 0.030 Uiso 0.3333 1 calc R U P C 3
C5B C 0.5343(15) 0.0774(14) 0.6094(16) 0.079(7) Uani 0.3333 1 d . . P C 3
H5G H 0.576140 0.064903 0.568330 0.119 Uiso 0.3333 1 calc R U P C 3
H5H H 0.477040 0.009734 0.602892 0.119 Uiso 0.3333 1 calc R U P C 3
H5I H 0.582144 0.068019 0.662106 0.119 Uiso 0.3333 1 calc R U P C 3
C6B C 0.5654(13) 0.3128(18) 0.5966(9) 0.060(4) Uani 0.3333 1 d . . P C 3
H6G H 0.620021 0.314552 0.646544 0.090 Uiso 0.3333 1 calc R U P C 3
H6H H 0.530692 0.400706 0.587268 0.090 Uiso 0.3333 1 calc R U P C 3
H6I H 0.599971 0.290904 0.552552 0.090 Uiso 0.3333 1 calc R U P C 3
C4B C 0.4266(12) 0.243(2) 0.6653(8) 0.070(5) Uani 0.3333 1 d . . P C 3
H4G H 0.371652 0.174687 0.665775 0.106 Uiso 0.3333 1 calc R U P C 3
H4H H 0.391564 0.331128 0.655209 0.106 Uiso 0.3333 1 calc R U P C 3
H4I H 0.477884 0.244826 0.716850 0.106 Uiso 0.3333 1 calc R U P C 3

loop_
_atom_site_aniso_label
_atom_site_aniso_U_11
_atom_site_aniso_U_22
_atom_site_aniso_U_33
_atom_site_aniso_U_23
_atom_site_aniso_U_13
_atom_site_aniso_U_12
I1 0.02529(8) 0.02483(8) 0.02412(8) 0.00258(6) 0.00764(6) 0.00054(6)
I2 0.03094(9) 0.02473(8) 0.02592(8) 0.00291(6) 0.00584(7) 0.00178(6)
Te1 0.02008(7) 0.02189(8) 0.01753(7) 0.00103(5) 0.00295(5) 0.00325(5)
Cl1 0.0191(3) 0.0610(5) 0.0529(5) 0.0097(4) 0.0054(3) 0.0038(3)
Cl2 0.0209(3) 0.0501(4) 0.0401(4) 0.0050(3) 0.0082(3) 0.0046(3)
Cl3 0.0488(4) 0.0378(4) 0.0382(4) -0.0158(3) 0.0027(3) 0.0084(3)
Cl4 0.0350(3) 0.0315(3) 0.0284(3) 0.0110(3) 0.0064(3) 0.0041(3)
Cl5 0.0618(5) 0.0406(4) 0.0280(3) -0.0131(3) 0.0058(3) 0.0018(4)
Cl6 0.0385(4) 0.0345(3) 0.0345(4) 0.0165(3) 0.0028(3) -0.0022(3)
N1 0.0255(11) 0.0362(13) 0.0313(12) 0.0061(10) 0.0038(9) -0.0003(9)
C1 0.063(3) 0.124(4) 0.044(2) 0.022(2) 0.027(2) 0.039(3)
C2 0.054(2) 0.0385(17) 0.056(2) 0.0028(16) -0.0141(17) 0.0011(16)
C3 0.054(2) 0.051(2) 0.050(2) 0.0047(17) -0.0018(17) -0.0244(17)
N2 0.029(5) 0.036(5) 0.021(7) 0.002(5) -0.007(5) -0.002(4)
C4 0.056(10) 0.075(9) 0.071(11) 0.036(9) -0.019(7) -0.033(8)
C5 0.056(8) 0.109(14) 0.038(6) -0.001(10) 0.022(6) 0.004(9)
C6 0.059(10) 0.061(8) 0.103(16) -0.035(9) -0.003(9) 0.019(8)
N2A 0.019(6) 0.038(6) 0.027(9) 0.001(6) 0.007(7) -0.001(4)
C4A 0.039(7) 0.077(10) 0.036(6) 0.005(7) 0.018(5) -0.017(7)
C5A 0.050(11) 0.118(15) 0.030(6) 0.009(11) 0.010(8) 0.048(11)
C6A 0.12(2) 0.054(7) 0.045(10) -0.003(6) -0.003(9) -0.034(9)
N2B 0.028(6) 0.028(5) 0.019(6) -0.005(5) 0.004(5) -0.007(4)
C5B 0.053(10) 0.037(6) 0.13(2) -0.021(8) -0.025(9) 0.005(5)
C6B 0.056(8) 0.072(9) 0.048(8) -0.002(7) 0.001(6) -0.039(7)
C4B 0.058(8) 0.122(15) 0.035(7) 0.004(8) 0.020(6) 0.014(10)

loop_
_atom_type_symbol
_atom_type_description
_atom_type_scat_dispersion_real
_atom_type_scat_dispersion_imag
_atom_type_scat_source
C C 0.0033 0.0016 'International Tables Vol C Tables 4.2.6.8 and 6.1.1.4'
H H 0.0000 0.0000 'International Tables Vol C Tables 4.2.6.8 and 6.1.1.4'
Cl Cl 0.1484 0.1585 'International Tables Vol C Tables 4.2.6.8 and 6.1.1.4'
I I -0.4742 1.8119 'International Tables Vol C Tables 4.2.6.8 and 6.1.1.4'
N N 0.0061 0.0033 'International Tables Vol C Tables 4.2.6.8 and 6.1.1.4'
Te Te -0.5308 1.6751 'International Tables Vol C Tables 4.2.6.8 and 6.1.1.4'

loop_
_geom_angle_atom_site_label_1
_geom_angle_atom_site_label_2
_geom_angle_atom_site_label_3
_geom_angle
_geom_angle_site_symmetry_1
_geom_angle_site_symmetry_3
_geom_angle_publ_flag
Cl1 Te1 Cl2 179.56(3) . . ?
Cl1 Te1 Cl3 93.43(3) . . ?
Cl1 Te1 Cl6 88.55(3) . . ?
Cl2 Te1 Cl3 86.95(3) . . ?
Cl2 Te1 Cl6 91.22(2) . . ?
Cl4 Te1 Cl1 91.08(3) . . ?
Cl4 Te1 Cl2 89.15(2) . . ?
Cl4 Te1 Cl3 86.84(3) . . ?
Cl4 Te1 Cl6 179.52(2) . . ?
Cl5 Te1 Cl1 89.93(3) . . ?
Cl5 Te1 Cl2 89.69(3) . . ?
Cl5 Te1 Cl3 176.27(3) . . ?
Cl5 Te1 Cl4 91.49(3) . . ?
Cl5 Te1 Cl6 88.81(3) . . ?
Cl6 Te1 Cl3 92.89(3) . . ?
C1 N1 H1 107.2 . . ?
C1 N1 C2 111.8(3) . . ?
C1 N1 C3 112.2(3) . . ?
C2 N1 H1 107.2 . . ?
C3 N1 H1 107.2 . . ?
C3 N1 C2 110.8(3) . . ?
N1 C1 H1A 109.5 . . ?
N1 C1 H1B 109.5 . . ?
N1 C1 H1C 109.5 . . ?
H1A C1 H1B 109.5 . . ?
H1A C1 H1C 109.5 . . ?
H1B C1 H1C 109.5 . . ?
N1 C2 H2A 109.5 . . ?
N1 C2 H2B 109.5 . . ?
N1 C2 H2C 109.5 . . ?
H2A C2 H2B 109.5 . . ?
H2A C2 H2C 109.5 . . ?
H2B C2 H2C 109.5 . . ?
N1 C3 H3C 109.5 . . ?
N1 C3 H3B 109.5 . . ?
N1 C3 H3A 109.5 . . ?
H3C C3 H3B 109.5 . . ?
H3C C3 H3A 109.5 . . ?
H3B C3 H3A 109.5 . . ?
C4 N2 H2 107.8 . . ?
C4 N2 C5 111.8(19) . . ?
C4 N2 C6 112.7(17) . . ?
C5 N2 H2 107.8 . . ?
C5 N2 C6 108.6(17) . . ?
C6 N2 H2 107.8 . . ?
N2 C4 H4A 109.5 . . ?
N2 C4 H4B 109.5 . . ?
N2 C4 H4C 109.5 . . ?
H4A C4 H4B 109.5 . . ?
H4A C4 H4C 109.5 . . ?
H4B C4 H4C 109.5 . . ?
N2 C5 H5A 109.5 . . ?
N2 C5 H5B 109.5 . . ?
N2 C5 H5C 109.5 . . ?
H5A C5 H5B 109.5 . . ?
H5A C5 H5C 109.5 . . ?
H5B C5 H5C 109.5 . . ?
N2 C6 H6A 109.5 . . ?
N2 C6 H6B 109.5 . . ?
N2 C6 H6C 109.5 . . ?
H6A C6 H6B 109.5 . . ?
H6A C6 H6C 109.5 . . ?
H6B C6 H6C 109.5 . . ?
C4A N2A H3 107.3 . . ?
C4A N2A C5A 111(2) . . ?
C4A N2A C6A 111.7(17) . . ?
C5A N2A H3 107.3 . . ?
C6A N2A H3 107.3 . . ?
C6A N2A C5A 111.6(19) . . ?
N2A C4A H4D 109.5 . . ?
N2A C4A H4E 109.5 . . ?
N2A C4A H4F 109.5 . . ?
H4D C4A H4E 109.5 . . ?
H4D C4A H4F 109.5 . . ?
H4E C4A H4F 109.5 . . ?
N2A C5A H5D 109.5 . . ?
N2A C5A H5E 109.5 . . ?
N2A C5A H5F 109.5 . . ?
H5D C5A H5E 109.5 . . ?
H5D C5A H5F 109.5 . . ?
H5E C5A H5F 109.5 . . ?
N2A C6A H6D 109.5 . . ?
N2A C6A H6E 109.5 . . ?
N2A C6A H6F 109.5 . . ?
H6D C6A H6E 109.5 . . ?
H6D C6A H6F 109.5 . . ?
H6E C6A H6F 109.5 . . ?
C5B N2B H4 107.0 . . ?
C6B N2B H4 107.0 . . ?
C6B N2B C5B 110(3) . . ?
C6B N2B C4B 112(2) . . ?
C4B N2B H4 107.0 . . ?
C4B N2B C5B 113(2) . . ?
N2B C5B H5G 109.5 . . ?
N2B C5B H5H 109.5 . . ?
N2B C5B H5I 109.5 . . ?
H5G C5B H5H 109.5 . . ?
H5G C5B H5I 109.5 . . ?
H5H C5B H5I 109.5 . . ?
N2B C6B H6G 109.5 . . ?
N2B C6B H6H 109.5 . . ?
N2B C6B H6I 109.5 . . ?
H6G C6B H6H 109.5 . . ?
H6G C6B H6I 109.5 . . ?
H6H C6B H6I 109.5 . . ?
N2B C4B H4G 109.5 . . ?
N2B C4B H4H 109.5 . . ?
N2B C4B H4I 109.5 . . ?
H4G C4B H4H 109.5 . . ?
H4G C4B H4I 109.5 . . ?
H4H C4B H4I 109.5 . . ?

loop_
_geom_bond_atom_site_label_1
_geom_bond_atom_site_label_2
_geom_bond_distance
_geom_bond_site_symmetry_2
_geom_bond_publ_flag
I1 I2 2.6939(2) . ?
Te1 Cl1 2.5153(7) . ?
Te1 Cl2 2.5155(7) . ?
Te1 Cl3 2.6772(7) . ?
Te1 Cl4 2.4455(6) . ?
Te1 Cl5 2.4076(7) . ?
Te1 Cl6 2.6494(7) . ?
N1 H1 1.0000 . ?
N1 C1 1.472(4) . ?
N1 C2 1.492(4) . ?
N1 C3 1.475(4) . ?
C1 H1A 0.9800 . ?
C1 H1B 0.9800 . ?
C1 H1C 0.9800 . ?
C2 H2A 0.9800 . ?
C2 H2B 0.9800 . ?
C2 H2C 0.9800 . ?
C3 H3C 0.9800 . ?
C3 H3B 0.9800 . ?
C3 H3A 0.9800 . ?
N2 H2 1.0000 . ?
N2 C4 1.461(19) . ?
N2 C5 1.47(2) . ?
N2 C6 1.47(2) . ?
C4 H4A 0.9800 . ?
C4 H4B 0.9800 . ?
C4 H4C 0.9800 . ?
C5 H5A 0.9800 . ?
C5 H5B 0.9800 . ?
C5 H5C 0.9800 . ?
C6 H6A 0.9800 . ?
C6 H6B 0.9800 . ?
C6 H6C 0.9800 . ?
N2A H3 1.0000 . ?
N2A C4A 1.46(2) . ?
N2A C5A 1.47(2) . ?
N2A C6A 1.47(2) . ?
C4A H4D 0.9800 . ?
C4A H4E 0.9800 . ?
C4A H4F 0.9800 . ?
C5A H5D 0.9800 . ?
C5A H5E 0.9800 . ?
C5A H5F 0.9800 . ?
C6A H6D 0.9800 . ?
C6A H6E 0.9800 . ?
C6A H6F 0.9800 . ?
N2B H4 1.0000 . ?
N2B C5B 1.49(4) . ?
N2B C6B 1.44(3) . ?
N2B C4B 1.48(3) . ?
C5B H5G 0.9800 . ?
C5B H5H 0.9800 . ?
C5B H5I 0.9800 . ?
C6B H6G 0.9800 . ?
C6B H6H 0.9800 . ?
C6B H6I 0.9800 . ?
C4B H4G 0.9800 . ?
C4B H4H 0.9800 . ?
C4B H4I 0.9800 . ?
